data_4313501
loop_
_publ_author_name
'Amanda C. Bean'
'Tyler A. Sullens'
'Wolfgang Runde'
'Thomas E. Albrecht-Schmitt'

_publ_contact_author
;
Prof. Thomas E. Albrecht-Schmitt 
179 Chemistry Building
Department of Chemistry
Auburn University, AL
36849
;
_publ_contact_author_email ' albreth@auburn.edu '
_publ_contact_author_fax ' 334 844 6959 '
_publ_contact_author_phone ' 334 844 6948 '
_publ_section_title
;
 Hydrothermal Preparation of Nickel(II)/Uranium(IV) Fluorides with One-,
 Two-, and Three-Dimensional Topologies
;
_journal_name_full 'Inorganic Chemistry'
_journal_page_first 2628
_journal_page_last 2633
_journal_paper_doi 10.1021/ic0262076
_journal_volume 42
_journal_year 2003
_chemical_formula_moiety 'Ni(H2O)4UF6 (H2O)2.5'
_chemical_formula_sum 'F6 H13 Ni O6.5 U'
_chemical_formula_weight 527.84
_chemical_name_systematic
; 
 ? 
;
_space_group_IT_number 63
_symmetry_cell_setting orthorhombic
_symmetry_space_group_name_Hall '-C 2c 2'
_symmetry_space_group_name_H-M 'C m c m'
_atom_sites_solution_hydrogens 'not included'
_atom_sites_solution_primary direct
_atom_sites_solution_secondary difmap
_audit_creation_method SHELXL-97
_cell_angle_alpha 90.00
_cell_angle_beta 90.00
_cell_angle_gamma 90.00
_cell_formula_units_Z 8
_cell_length_a 14.3383(8)
_cell_length_b 15.6867(8)
_cell_length_c 8.0282(4)
_cell_measurement_reflns_used 1245
_cell_measurement_temperature 293(2)
_cell_measurement_theta_max 28.29
_cell_measurement_theta_min 1.92
_cell_volume 1805.71(16)
_computing_cell_refinement 'SMART and SAINT'
_computing_data_collection SMART
_computing_data_reduction SAINT
_computing_molecular_graphics 'SHELXP-97 (Sheldrick, 1997)'
_computing_publication_material 'SHELXCIF-97 (Sheldrick, 1997)'
_computing_structure_refinement 'SHELXL-97 (Sheldrick, 1997)'
_computing_structure_solution 'SHELXS-97 (Sheldrick, 1990)'
_diffrn_ambient_temperature 193(2)
_diffrn_measured_fraction_theta_full 0.998
_diffrn_measured_fraction_theta_max 0.998
_diffrn_measurement_device_type 'Bruker APEX'
_diffrn_measurement_method '0.3 wide w/ exposures'
_diffrn_radiation_monochromator graphite
_diffrn_radiation_source 'fine-focus sealed tube'
_diffrn_radiation_type MoK\a
_diffrn_radiation_wavelength 0.71073
_diffrn_reflns_av_R_equivalents 0.0461
_diffrn_reflns_av_sigmaI/netI 0.0348
_diffrn_reflns_limit_h_max 19
_diffrn_reflns_limit_h_min -19
_diffrn_reflns_limit_k_max 20
_diffrn_reflns_limit_k_min -20
_diffrn_reflns_limit_l_max 10
_diffrn_reflns_limit_l_min -10
_diffrn_reflns_number 9078
_diffrn_reflns_theta_full 28.29
_diffrn_reflns_theta_max 28.29
_diffrn_reflns_theta_min 1.92
_diffrn_standards_decay_% 0
_diffrn_standards_interval_count na
_diffrn_standards_interval_time na
_diffrn_standards_number na
_exptl_absorpt_coefficient_mu 20.113
_exptl_absorpt_correction_T_max '.519431 ratio of min/max'
_exptl_absorpt_correction_T_min '.519431 ratio of min/max'
_exptl_absorpt_correction_type 'analytical and SADABS (multiscan)'
_exptl_crystal_colour 'pale green'
_exptl_crystal_density_diffrn 3.883
_exptl_crystal_density_meas ?
_exptl_crystal_density_method 'not measured'
_exptl_crystal_description tablet
_exptl_crystal_F_000 1912
_exptl_crystal_size_max 0.146
_exptl_crystal_size_mid 0.036
_exptl_crystal_size_min 0.032
_refine_diff_density_max 2.007
_refine_diff_density_min -1.809
_refine_diff_density_rms 0.255
_refine_ls_extinction_coef 0.00013(5)
_refine_ls_extinction_expression Fc^*^=kFc[1+0.001xFc^2^\l^3^/sin(2\q)]^-1/4^
_refine_ls_extinction_method SHELXL
_refine_ls_goodness_of_fit_ref 0.954
_refine_ls_hydrogen_treatment mixed
_refine_ls_matrix_type full
_refine_ls_number_parameters 75
_refine_ls_number_reflns 1245
_refine_ls_number_restraints 0
_refine_ls_restrained_S_all 0.954
_refine_ls_R_factor_all 0.0272
_refine_ls_R_factor_gt 0.0252
_refine_ls_shift/su_max 0.002
_refine_ls_shift/su_mean 0.000
_refine_ls_structure_factor_coef Fsqd
_refine_ls_weighting_details 'calc w=1/[\s^2^(Fo^2^)+(0.0408P)^2^+21.5163P] where P=(Fo^2^+2Fc^2^)/3'
_refine_ls_weighting_scheme calc
_refine_ls_wR_factor_gt 0.0673
_refine_ls_wR_factor_ref 0.0692
_reflns_number_gt 1159
_reflns_number_total 1245
_reflns_threshold_expression >2sigma(I)
_cod_data_source_file ic0262076si20030203_104205_1.cif
_cod_data_source_block niuf4w
_cod_depositor_comments
;
The following automatic conversions were performed:

'_exptl_crystal_density_meas' value 'nm' was changed to '?' - the
value is perceived as not measured.

Automatic conversion script
Id: cif_fix_values 3008 2015-01-20 13:52:24Z robertas 
;
_cod_original_formula_sum 'H13 F6 Ni O6.50 U'
_cod_database_code 4313501

loop_
_symmetry_equiv_pos_as_xyz
'x, y, z'
'-x, -y, z+1/2'
'-x, y, -z+1/2'
'x, -y, -z'
'x+1/2, y+1/2, z'
'-x+1/2, -y+1/2, z+1/2'
'-x+1/2, y+1/2, -z+1/2'
'x+1/2, -y+1/2, -z'
'-x, -y, -z'
'x, y, -z-1/2'
'x, -y, z-1/2'
'-x, y, z'
'-x+1/2, -y+1/2, -z'
'x+1/2, y+1/2, -z-1/2'
'x+1/2, -y+1/2, z-1/2'
'-x+1/2, y+1/2, z'

loop_
_atom_site_label
_atom_site_type_symbol
_atom_site_fract_x
_atom_site_fract_y
_atom_site_fract_z
_atom_site_U_iso_or_equiv
_atom_site_adp_type
_atom_site_occupancy
_atom_site_symmetry_multiplicity
_atom_site_calc_flag
_atom_site_refinement_flags
_atom_site_disorder_assembly
_atom_site_disorder_group
U1 U 0.5000 0.129032(13) -0.00324(2) 0.00753(12) Uani 1 2 d S . .
Ni1 Ni 0.25783(5) 0.16054(5) -0.2500 0.00977(19) Uani 1 2 d S . .
F1 F 0.35193(18) 0.16476(16) -0.0658(3) 0.0128(5) Uani 1 1 d . . .
F2 F 0.5000 0.2104(3) -0.2500 0.0139(10) Uani 1 4 d S . .
F3 F 0.5000 0.2649(2) 0.0739(4) 0.0137(7) Uani 1 2 d S . .
F4 F 0.5931(3) 0.0000 0.0000 0.0107(8) Uani 1 2 d S . .
F5 F 0.5000 0.0542(3) -0.2500 0.0140(10) Uani 1 4 d S . .
F6 F 0.4124(3) 0.1280(2) 0.2500 0.0108(7) Uani 1 2 d S . .
O1 O 0.2769(3) 0.0296(3) -0.2500 0.0147(9) Uani 1 2 d S . .
O2 O 0.1606(2) 0.1536(2) -0.0622(4) 0.0159(6) Uani 1 1 d . . .
O3 O 0.2555(3) 0.2932(3) -0.2500 0.0128(8) Uani 1 2 d S . .
O4 O 0.5000 0.386(2) -0.2500 0.216(15) Uiso 1 4 d S . .
O5 O 0.0878(7) 0.0074(5) 0.0620(12) 0.035(2) Uiso 0.50 1 d P . .

loop_
_atom_site_aniso_label
_atom_site_aniso_U_11
_atom_site_aniso_U_22
_atom_site_aniso_U_33
_atom_site_aniso_U_23
_atom_site_aniso_U_13
_atom_site_aniso_U_12
U1 0.00709(18) 0.00869(16) 0.00680(16) -0.00047(7) 0.000 0.000
Ni1 0.0078(4) 0.0119(4) 0.0096(3) 0.000 0.000 0.0014(3)
F1 0.0118(12) 0.0150(12) 0.0115(13) 0.0007(10) -0.0025(10) 0.0014(10)
F2 0.017(3) 0.014(2) 0.011(2) 0.000 0.000 0.000
F3 0.0147(17) 0.0136(16) 0.0128(17) -0.0013(14) 0.000 0.000
F4 0.011(2) 0.0119(18) 0.0098(19) 0.0007(11) 0.000 0.000
F5 0.020(3) 0.015(2) 0.008(2) 0.000 0.000 0.000
F6 0.0093(17) 0.0162(18) 0.0068(16) 0.000 0.000 0.0004(12)
O1 0.014(2) 0.013(2) 0.017(2) 0.000 0.000 0.0016(17)
O2 0.0132(16) 0.0173(15) 0.0171(17) 0.0017(13) 0.0032(13) 0.0017(12)
O3 0.011(2) 0.0130(19) 0.0144(19) 0.000 0.000 0.0017(17)

loop_
_atom_type_symbol
_atom_type_description
_atom_type_scat_dispersion_real
_atom_type_scat_dispersion_imag
_atom_type_scat_source
O O 0.0106 0.0060 'International Tables Vol C Tables 4.2.6.8 and 6.1.1.4'
H H 0.0000 0.0000 'International Tables Vol C Tables 4.2.6.8 and 6.1.1.4'
F F 0.0171 0.0103 'International Tables Vol C Tables 4.2.6.8 and 6.1.1.4'
Ni Ni 0.3393 1.1124 'International Tables Vol C Tables 4.2.6.8 and 6.1.1.4'
U U -9.6767 9.6646 'International Tables Vol C Tables 4.2.6.8 and 6.1.1.4'

loop_
_geom_angle_atom_site_label_1
_geom_angle_atom_site_label_2
_geom_angle_atom_site_label_3
_geom_angle
_geom_angle_site_symmetry_1
_geom_angle_site_symmetry_3
_geom_angle_publ_flag
F3 U1 F1 79.82(7) . . ?
F3 U1 F1 79.82(7) . 12_655 ?
F1 U1 F1 140.96(13) . 12_655 ?
F3 U1 F5 136.85(14) . . ?
F1 U1 F5 86.28(7) . . ?
F1 U1 F5 86.28(7) 12_655 . ?
F3 U1 F2 73.38(14) . . ?
F1 U1 F2 71.20(7) . . ?
F1 U1 F2 71.20(7) 12_655 . ?
F5 U1 F2 63.46(16) . . ?
F3 U1 F6 76.65(11) . 3_655 ?
F1 U1 F6 133.37(10) . 3_655 ?
F1 U1 F6 72.30(10) 12_655 3_655 ?
F5 U1 F6 136.76(11) . 3_655 ?
F2 U1 F6 135.94(10) . 3_655 ?
F3 U1 F6 76.65(11) . . ?
F1 U1 F6 72.30(10) . . ?
F1 U1 F6 133.37(10) 12_655 . ?
F5 U1 F6 136.76(11) . . ?
F2 U1 F6 135.94(10) . . ?
F6 U1 F6 63.41(15) 3_655 . ?
F3 U1 F4 142.99(8) . 9_655 ?
F1 U1 F4 72.00(11) . 9_655 ?
F1 U1 F4 136.81(10) 12_655 9_655 ?
F5 U1 F4 65.40(9) . 9_655 ?
F2 U1 F4 117.47(9) . 9_655 ?
F6 U1 F4 105.95(9) 3_655 9_655 ?
F6 U1 F4 72.30(9) . 9_655 ?
F3 U1 F4 142.99(8) . . ?
F1 U1 F4 136.81(10) . . ?
F1 U1 F4 72.00(11) 12_655 . ?
F5 U1 F4 65.40(9) . . ?
F2 U1 F4 117.47(9) . . ?
F6 U1 F4 72.30(9) 3_655 . ?
F6 U1 F4 105.95(9) . . ?
F4 U1 F4 66.83(17) 9_655 . ?
F3 U1 U1 106.19(9) . 10 ?
F1 U1 U1 77.12(7) . 10 ?
F1 U1 U1 77.12(7) 12_655 10 ?
F5 U1 U1 30.66(11) . 10 ?
F2 U1 U1 32.81(11) . 10 ?
F6 U1 U1 148.29(8) 3_655 10 ?
F6 U1 U1 148.29(8) . 10 ?
F4 U1 U1 90.614(4) 9_655 10 ?
F4 U1 U1 90.614(4) . 10 ?
F3 U1 U1 163.07(9) . 9_655 ?
F1 U1 U1 104.58(6) . 9_655 ?
F1 U1 U1 104.58(6) 12_655 9_655 ?
F5 U1 U1 60.08(11) . 9_655 ?
F2 U1 U1 123.54(11) . 9_655 ?
F6 U1 U1 88.99(8) 3_655 9_655 ?
F6 U1 U1 88.99(8) . 9_655 ?
F4 U1 U1 33.41(9) 9_655 9_655 ?
F4 U1 U1 33.41(9) . 9_655 ?
U1 U1 U1 90.735(5) 10 9_655 ?
F3 U1 U1 73.81(9) . 10_556 ?
F1 U1 U1 102.88(7) . 10_556 ?
F1 U1 U1 102.88(7) 12_655 10_556 ?
F5 U1 U1 149.34(11) . 10_556 ?
F2 U1 U1 147.19(11) . 10_556 ?
F6 U1 U1 31.71(8) 3_655 10_556 ?
F6 U1 U1 31.71(8) . 10_556 ?
F4 U1 U1 89.386(4) 9_655 10_556 ?
F4 U1 U1 89.386(4) . 10_556 ?
U1 U1 U1 180.000(6) 10 10_556 ?
U1 U1 U1 89.265(5) 9_655 10_556 ?
F1 Ni1 F1 95.17(15) . 10 ?
F1 Ni1 O2 178.80(12) . 10 ?
F1 Ni1 O2 85.24(12) 10 10 ?
F1 Ni1 O2 85.24(12) . . ?
F1 Ni1 O2 178.80(12) 10 . ?
O2 Ni1 O2 94.31(19) 10 . ?
F1 Ni1 O1 86.78(11) . . ?
F1 Ni1 O1 86.78(11) 10 . ?
O2 Ni1 O1 92.12(13) 10 . ?
O2 Ni1 O1 92.12(13) . . ?
F1 Ni1 O3 88.72(12) . . ?
F1 Ni1 O3 88.72(12) 10 . ?
O2 Ni1 O3 92.41(13) 10 . ?
O2 Ni1 O3 92.41(13) . . ?
O1 Ni1 O3 173.33(19) . . ?
Ni1 F1 U1 142.31(13) . . ?
U1 F2 U1 114.4(2) 10 . ?
U1 F4 U1 113.17(17) 9_655 . ?
U1 F5 U1 118.7(2) . 10 ?
U1 F6 U1 116.58(15) 10_556 . ?

loop_
_geom_bond_atom_site_label_1
_geom_bond_atom_site_label_2
_geom_bond_distance
_geom_bond_site_symmetry_2
_geom_bond_publ_flag
U1 F3 2.220(4) . ?
U1 F1 2.252(3) . ?
U1 F1 2.252(3) 12_655 ?
U1 F5 2.303(3) . ?
U1 F2 2.357(3) . ?
U1 F6 2.390(2) 3_655 ?
U1 F6 2.390(2) . ?
U1 F4 2.425(2) 9_655 ?
U1 F4 2.425(2) . ?
U1 U1 3.9621(4) 10 ?
U1 U1 4.0485(5) 9_655 ?
U1 U1 4.0661(4) 10_556 ?
Ni1 F1 2.003(3) . ?
Ni1 F1 2.003(3) 10 ?
Ni1 O2 2.056(3) 10 ?
Ni1 O2 2.056(3) . ?
Ni1 O1 2.072(5) . ?
Ni1 O3 2.081(4) . ?
F2 U1 2.357(3) 10 ?
F4 U1 2.425(2) 9_655 ?
F5 U1 2.303(3) 10 ?
F6 U1 2.390(2) 10_556 ?
O5 O5 1.02(2) 4 ?
